data_7709916
loop_
_publ_author_name
'P\'erez-P\'erez, Jovana'
'Hern\'andez-Balderas, Uvaldo'
'Mart\'inez-Otero, Diego'
'Moya-Cabrera, M\'onica'
'Jancik, Vojtech'

_publ_section_title
;
 Hetero-bimetallic alkali titanosilicates [MOTi{OSi(OtBu)3}3]2 (M =
 Li--Cs) with terminal Ti--O&#x2212; groups
;
_journal_name_full 'Dalton Transactions'
_journal_paper_doi 10.1039/D2DT00939K
_journal_year 2022
_chemical_formula_moiety 'C40 H91 N O12 Si3 Ti'
_chemical_formula_sum 'C40 H91 N O12 Si3 Ti'
_chemical_formula_weight 910.30
_space_group_crystal_system monoclinic
_space_group_IT_number 14
_space_group_name_Hall '-P 2yn'
_space_group_name_H-M_alt 'P 1 21/n 1'
_atom_sites_solution_hydrogens geom
_atom_sites_solution_primary direct
_atom_sites_solution_secondary difmap
_audit_creation_method SHELXL-2019/2
_audit_update_record
;
2022-03-04 deposited with the CCDC.	2022-03-28 downloaded from the CCDC.
;
_cell_angle_alpha 90
_cell_angle_beta 105.4661(11)
_cell_angle_gamma 90
_cell_formula_units_Z 4
_cell_length_a 13.5226(8)
_cell_length_b 21.9475(13)
_cell_length_c 19.2826(12)
_cell_measurement_reflns_used 9878
_cell_measurement_temperature 100(2)
_cell_measurement_theta_max 26.03
_cell_measurement_theta_min 2.38
_cell_volume 5515.6(6)
_computing_cell_refinement 'Bruker SAINT'
_computing_data_collection 'Bruker APEX2'
_computing_data_reduction 'Bruker SAINT'
_computing_molecular_graphics 'Bruker SHELXTL'
_computing_publication_material 'Bruker SHELXTL'
_computing_structure_refinement 'SHELXL-2019/2 (Sheldrick, 2019)'
_computing_structure_solution 'SHELXT-2018/2 (Sheldrick, 2018)'
_diffrn_ambient_temperature 100(2)
_diffrn_detector_area_resol_mean 8.333
_diffrn_measured_fraction_theta_full 1.000
_diffrn_measured_fraction_theta_max 0.999
_diffrn_measurement_device_type 'Bruker APEX-II CCD'
_diffrn_measurement_method '\f and \w scans'
_diffrn_radiation_type MoK\a
_diffrn_radiation_wavelength 0.71073
_diffrn_reflns_av_R_equivalents 0.0313
_diffrn_reflns_av_unetI/netI 0.0159
_diffrn_reflns_Laue_measured_fraction_full 1.000
_diffrn_reflns_Laue_measured_fraction_max 0.999
_diffrn_reflns_limit_h_max 16
_diffrn_reflns_limit_h_min -16
_diffrn_reflns_limit_k_max 27
_diffrn_reflns_limit_k_min -27
_diffrn_reflns_limit_l_max 23
_diffrn_reflns_limit_l_min -23
_diffrn_reflns_number 82469
_diffrn_reflns_point_group_measured_fraction_full 1.000
_diffrn_reflns_point_group_measured_fraction_max 0.999
_diffrn_reflns_theta_full 25.242
_diffrn_reflns_theta_max 26.099
_diffrn_reflns_theta_min 1.652
_diffrn_source 'Incoatec ImuS'
_exptl_absorpt_coefficient_mu 0.270
_exptl_absorpt_correction_T_max 0.7453
_exptl_absorpt_correction_T_min 0.6256
_exptl_absorpt_correction_type multi-scan
_exptl_absorpt_process_details
; 
 SADABS 2016/2: Krause, L., Herbst-Irmer, R., Sheldrick G.M. & Stalke D., 
 J. Appl. Cryst. 48 (2015) 3-10 
;
_exptl_crystal_colour Yellow
_exptl_crystal_density_diffrn 1.096
_exptl_crystal_description Irregular
_exptl_crystal_F_000 1992
_exptl_crystal_size_max 0.426
_exptl_crystal_size_mid 0.389
_exptl_crystal_size_min 0.356
_refine_diff_density_max 0.490
_refine_diff_density_min -0.379
_refine_diff_density_rms 0.043
_refine_ls_extinction_method none
_refine_ls_goodness_of_fit_ref 1.030
_refine_ls_hydrogen_treatment constr
_refine_ls_matrix_type full
_refine_ls_number_parameters 714
_refine_ls_number_reflns 10935
_refine_ls_number_restraints 487
_refine_ls_restrained_S_all 1.059
_refine_ls_R_factor_all 0.0389
_refine_ls_R_factor_gt 0.0320
_refine_ls_shift/su_max 0.002
_refine_ls_shift/su_mean 0.000
_refine_ls_structure_factor_coef Fsqd
_refine_ls_weighting_details 'w=1/[\s^2^(Fo^2^)+(0.0438P)^2^+2.8132P] where P=(Fo^2^+2Fc^2^)/3'
_refine_ls_weighting_scheme calc
_refine_ls_wR_factor_gt 0.0834
_refine_ls_wR_factor_ref 0.0884
_reflns_Friedel_coverage 0.000
_reflns_number_gt 9517
_reflns_number_total 10935
_reflns_threshold_expression 'I > 2\s(I)'
_cod_data_source_file d2dt00939k2.cif
_cod_data_source_block 1
_cod_original_sg_symbol_H-M 'P 21/n'
_cod_database_code 7709916
_shelx_shelxl_version_number 2019/2
_shelx_space_group_comment
; 
The symmetry employed for this shelxl refinement is uniquely defined 
by the following loop, which should always be used as a source of 
symmetry information in preference to the above space-group names. 
They are only intended as comments. 
;
_shelx_estimated_absorpt_t_min 0.894
_shelx_estimated_absorpt_t_max 0.910

loop_
_space_group_symop_operation_xyz
'x, y, z'
'-x+1/2, y+1/2, -z+1/2'
'-x, -y, -z'
'x-1/2, -y-1/2, z-1/2'

loop_
_atom_site_label
_atom_site_type_symbol
_atom_site_fract_x
_atom_site_fract_y
_atom_site_fract_z
_atom_site_U_iso_or_equiv
_atom_site_adp_type
_atom_site_occupancy
_atom_site_site_symmetry_order
_atom_site_calc_flag
_atom_site_refinement_flags_posn
_atom_site_refinement_flags_adp
_atom_site_refinement_flags_occupancy
_atom_site_disorder_assembly
_atom_site_disorder_group
Ti1 Ti 0.52968(2) 0.73721(2) 0.65014(2) 0.01546(7) Uani 1 1 d . . . . .
Si1 Si 0.45711(3) 0.60896(2) 0.70397(2) 0.02051(9) Uani 1 1 d . . . . .
Si2 Si 0.77224(3) 0.73299(2) 0.62985(2) 0.01852(9) Uani 1 1 d . . . . .
Si3 Si 0.42353(3) 0.86767(2) 0.69124(2) 0.01685(8) Uani 1 1 d . . . . .
O1 O 0.51198(7) 0.67482(4) 0.70916(5) 0.0218(2) Uani 1 1 d . . . . .
O2 O 0.47732(8) 0.57703(5) 0.78223(5) 0.0253(2) Uani 1 1 d . . . . .
O3 O 0.49966(8) 0.56190(5) 0.65340(5) 0.0271(2) Uani 1 1 d . . . . .
O4 O 0.33716(8) 0.62100(5) 0.66428(6) 0.0305(2) Uani 1 1 d . . . . .
O5 O 0.65993(7) 0.74004(5) 0.64401(5) 0.0228(2) Uani 1 1 d . . . . .
O6 O 0.75394(8) 0.68913(5) 0.56022(5) 0.0260(2) Uani 1 1 d . . . . .
O7 O 0.85343(8) 0.69995(5) 0.69605(5) 0.0247(2) Uani 1 1 d . . . . .
O8 O 0.81919(7) 0.79897(5) 0.61894(5) 0.0235(2) Uani 1 1 d . . . . .
O9 O 0.48823(7) 0.80721(4) 0.68371(5) 0.0212(2) Uani 1 1 d . . . . .
O10 O 0.44576(7) 0.88744(4) 0.77523(5) 0.0202(2) Uani 1 1 d . . . . .
O11 O 0.45908(8) 0.91838(4) 0.64196(5) 0.0220(2) Uani 1 1 d . . . . .
O12 O 0.30101(7) 0.85828(4) 0.66001(5) 0.0219(2) Uani 1 1 d . . . . .
N1 N 0.45096(9) 0.72445(5) 0.55653(6) 0.0226(3) Uani 1 1 d D . . . .
C5 C 0.59212(13) 0.52588(7) 0.66757(8) 0.0300(3) Uani 1 1 d . . . . .
C6 C 0.68239(13) 0.56036(9) 0.71507(10) 0.0424(4) Uani 1 1 d . . . . .
H6A H 0.745081 0.536208 0.721145 0.064 Uiso 1 1 calc R U . . .
H6B H 0.670083 0.567681 0.762211 0.064 Uiso 1 1 calc R U . . .
H6C H 0.690259 0.599427 0.692524 0.064 Uiso 1 1 calc R U . . .
C7 C 0.57268(16) 0.46610(8) 0.70204(9) 0.0401(4) Uani 1 1 d . . . . .
H7A H 0.511726 0.446255 0.671268 0.060 Uiso 1 1 calc R U . . .
H7B H 0.561604 0.474368 0.749352 0.060 Uiso 1 1 calc R U . . .
H7C H 0.632218 0.439260 0.707664 0.060 Uiso 1 1 calc R U . . .
C8 C 0.61036(16) 0.51439(8) 0.59403(9) 0.0401(4) Uani 1 1 d . . . . .
H8A H 0.550023 0.494404 0.562680 0.060 Uiso 1 1 calc R U . . .
H8B H 0.670519 0.488092 0.599481 0.060 Uiso 1 1 calc R U . . .
H8C H 0.622262 0.553284 0.572618 0.060 Uiso 1 1 calc R U . . .
C1 C 0.47703(13) 0.59998(7) 0.85240(8) 0.0317(3) Uani 1 1 d D . . . .
C2 C 0.4572(13) 0.5454(7) 0.8942(15) 0.0466(9) Uani 0.704(3) 1 d D U P A 1
H2A H 0.391214 0.527033 0.869324 0.070 Uiso 0.704(3) 1 calc R U P A 1
H2B H 0.455345 0.558230 0.942540 0.070 Uiso 0.704(3) 1 calc R U P A 1
H2C H 0.512112 0.515438 0.897988 0.070 Uiso 0.704(3) 1 calc R U P A 1
C3 C 0.5760(4) 0.6308(2) 0.8864(4) 0.0495(12) Uani 0.704(3) 1 d D U P A 1
H3A H 0.632467 0.601753 0.891020 0.074 Uiso 0.704(3) 1 calc R U P A 1
H3B H 0.575308 0.645618 0.934207 0.074 Uiso 0.704(3) 1 calc R U P A 1
H3C H 0.585388 0.665172 0.856429 0.074 Uiso 0.704(3) 1 calc R U P A 1
C4 C 0.3861(4) 0.6459(3) 0.8432(5) 0.0478(12) Uani 0.704(3) 1 d D U P A 1
H4A H 0.397156 0.680702 0.814260 0.072 Uiso 0.704(3) 1 calc R U P A 1
H4B H 0.382549 0.660210 0.890563 0.072 Uiso 0.704(3) 1 calc R U P A 1
H4C H 0.321681 0.625579 0.818833 0.072 Uiso 0.704(3) 1 calc R U P A 1
C9 C 0.2574(3) 0.57744(16) 0.63138(18) 0.0400(5) Uani 0.704(3) 1 d D U P A 1
C10 C 0.2610(4) 0.5220(2) 0.6793(3) 0.0399(6) Uani 0.704(3) 1 d D U P A 1
H10A H 0.201075 0.496174 0.659165 0.060 Uiso 0.704(3) 1 calc R U P A 1
H10B H 0.260324 0.535318 0.727684 0.060 Uiso 0.704(3) 1 calc R U P A 1
H10C H 0.323784 0.498837 0.681897 0.060 Uiso 0.704(3) 1 calc R U P A 1
C11 C 0.2666(2) 0.55685(13) 0.55786(15) 0.0431(6) Uani 0.704(3) 1 d D U P A 1
H11A H 0.210829 0.528415 0.536612 0.065 Uiso 0.704(3) 1 calc R U P A 1
H11B H 0.332721 0.536517 0.563336 0.065 Uiso 0.704(3) 1 calc R U P A 1
H11C H 0.262022 0.592364 0.526367 0.065 Uiso 0.704(3) 1 calc R U P A 1
C12 C 0.1590(2) 0.61171(13) 0.62404(19) 0.0486(6) Uani 0.704(3) 1 d D U P A 1
H12A H 0.100727 0.585081 0.602521 0.073 Uiso 0.704(3) 1 calc R U P A 1
H12B H 0.157353 0.647359 0.593152 0.073 Uiso 0.704(3) 1 calc R U P A 1
H12C H 0.154744 0.625051 0.671659 0.073 Uiso 0.704(3) 1 calc R U P A 1
C2A C 0.452(3) 0.5447(16) 0.893(4) 0.0463(12) Uani 0.296(3) 1 d D U P A 2
H2D H 0.378665 0.534627 0.873993 0.070 Uiso 0.296(3) 1 calc R U P A 2
H2E H 0.466263 0.554186 0.944104 0.070 Uiso 0.296(3) 1 calc R U P A 2
H2F H 0.493307 0.509914 0.885801 0.070 Uiso 0.296(3) 1 calc R U P A 2
C3A C 0.5968(12) 0.6129(7) 0.8869(11) 0.0498(17) Uani 0.296(3) 1 d D U P A 2
H3D H 0.635859 0.575499 0.885740 0.075 Uiso 0.296(3) 1 calc R U P A 2
H3E H 0.607812 0.626368 0.936853 0.075 Uiso 0.296(3) 1 calc R U P A 2
H3F H 0.619859 0.644773 0.859213 0.075 Uiso 0.296(3) 1 calc R U P A 2
C4A C 0.4169(11) 0.6519(9) 0.8529(13) 0.0490(16) Uani 0.296(3) 1 d D U P A 2
H4D H 0.345197 0.642963 0.828056 0.074 Uiso 0.296(3) 1 calc R U P A 2
H4E H 0.441540 0.685412 0.828372 0.074 Uiso 0.296(3) 1 calc R U P A 2
H4F H 0.421848 0.663684 0.902787 0.074 Uiso 0.296(3) 1 calc R U P A 2
C9A C 0.2449(7) 0.5836(4) 0.6495(5) 0.0418(5) Uani 0.296(3) 1 d D U P A 2
C10A C 0.2748(10) 0.5226(6) 0.6888(8) 0.0398(8) Uani 0.296(3) 1 d D U P A 2
H10D H 0.333259 0.504994 0.674764 0.060 Uiso 0.296(3) 1 calc R U P A 2
H10E H 0.216496 0.494456 0.675641 0.060 Uiso 0.296(3) 1 calc R U P A 2
H10F H 0.293740 0.529414 0.740871 0.060 Uiso 0.296(3) 1 calc R U P A 2
C11A C 0.2157(5) 0.5778(3) 0.5706(4) 0.0461(7) Uani 0.296(3) 1 d D U P A 2
H11D H 0.188649 0.616841 0.548851 0.069 Uiso 0.296(3) 1 calc R U P A 2
H11E H 0.162997 0.546299 0.555911 0.069 Uiso 0.296(3) 1 calc R U P A 2
H11F H 0.276137 0.566549 0.554508 0.069 Uiso 0.296(3) 1 calc R U P A 2
C12A C 0.1604(5) 0.6163(3) 0.6760(4) 0.0436(7) Uani 0.296(3) 1 d D U P A 2
H12D H 0.149552 0.657243 0.655202 0.065 Uiso 0.296(3) 1 calc R U P A 2
H12E H 0.181745 0.619210 0.728605 0.065 Uiso 0.296(3) 1 calc R U P A 2
H12F H 0.096403 0.592978 0.660980 0.065 Uiso 0.296(3) 1 calc R U P A 2
C13 C 0.82412(13) 0.65965(8) 0.52572(8) 0.0317(3) Uani 1 1 d . U . . .
C14 C 0.7694(6) 0.6585(5) 0.4451(4) 0.0385(11) Uani 0.526(19) 1 d D U P B 1
H14A H 0.756962 0.700349 0.427173 0.058 Uiso 0.526(19) 1 calc R U P B 1
H14B H 0.703854 0.637041 0.437422 0.058 Uiso 0.526(19) 1 calc R U P B 1
H14C H 0.812572 0.637380 0.419175 0.058 Uiso 0.526(19) 1 calc R U P B 1
C15 C 0.8526(9) 0.5990(4) 0.5553(5) 0.0334(11) Uani 0.526(19) 1 d D U P B 1
H15A H 0.790764 0.574027 0.548808 0.050 Uiso 0.526(19) 1 calc R U P B 1
H15B H 0.887404 0.602323 0.606682 0.050 Uiso 0.526(19) 1 calc R U P B 1
H15C H 0.898835 0.579969 0.530201 0.050 Uiso 0.526(19) 1 calc R U P B 1
C16 C 0.9239(7) 0.7014(5) 0.5367(5) 0.0305(11) Uani 0.526(19) 1 d D U P B 1
H16A H 0.970968 0.682938 0.511902 0.046 Uiso 0.526(19) 1 calc R U P B 1
H16B H 0.958162 0.704899 0.588173 0.046 Uiso 0.526(19) 1 calc R U P B 1
H16C H 0.903779 0.742021 0.516752 0.046 Uiso 0.526(19) 1 calc R U P B 1
C14A C 0.7547(7) 0.6400(5) 0.4521(4) 0.0389(12) Uani 0.474(19) 1 d D U P B 2
H14D H 0.724588 0.676191 0.424722 0.058 Uiso 0.474(19) 1 calc R U P B 2
H14E H 0.699825 0.613624 0.459287 0.058 Uiso 0.474(19) 1 calc R U P B 2
H14F H 0.795555 0.617719 0.425424 0.058 Uiso 0.474(19) 1 calc R U P B 2
C15A C 0.8610(9) 0.5996(5) 0.5724(5) 0.0311(11) Uani 0.474(19) 1 d D U P B 2
H15D H 0.801189 0.574667 0.573180 0.047 Uiso 0.474(19) 1 calc R U P B 2
H15E H 0.897444 0.611141 0.621709 0.047 Uiso 0.474(19) 1 calc R U P B 2
H15F H 0.907078 0.576141 0.550995 0.047 Uiso 0.474(19) 1 calc R U P B 2
C16A C 0.9092(8) 0.6969(5) 0.5222(6) 0.0329(11) Uani 0.474(19) 1 d D U P B 2
H16D H 0.952826 0.674514 0.497644 0.049 Uiso 0.474(19) 1 calc R U P B 2
H16E H 0.949138 0.707402 0.570985 0.049 Uiso 0.474(19) 1 calc R U P B 2
H16F H 0.884099 0.734218 0.495387 0.049 Uiso 0.474(19) 1 calc R U P B 2
C17 C 0.89566(12) 0.71986(7) 0.76971(8) 0.0284(3) Uani 1 1 d D U . . .
C18 C 0.92414(18) 0.66327(10) 0.81406(11) 0.0437(5) Uani 0.883(3) 1 d D U P C 1
H18A H 0.862121 0.639568 0.812362 0.066 Uiso 0.883(3) 1 calc R U P C 1
H18B H 0.957618 0.674498 0.864001 0.066 Uiso 0.883(3) 1 calc R U P C 1
H18C H 0.971309 0.638744 0.794825 0.066 Uiso 0.883(3) 1 calc R U P C 1
C19 C 0.98625(17) 0.76055(12) 0.77249(12) 0.0487(6) Uani 0.883(3) 1 d D U P C 1
H19A H 1.037554 0.738105 0.755098 0.073 Uiso 0.883(3) 1 calc R U P C 1
H19B H 1.016536 0.773699 0.822194 0.073 Uiso 0.883(3) 1 calc R U P C 1
H19C H 0.963636 0.796327 0.741972 0.073 Uiso 0.883(3) 1 calc R U P C 1
C20 C 0.81403(16) 0.75597(10) 0.79576(10) 0.0386(5) Uani 0.883(3) 1 d D U P C 1
H20A H 0.792824 0.791775 0.765021 0.058 Uiso 0.883(3) 1 calc R U P C 1
H20B H 0.843230 0.769123 0.845598 0.058 Uiso 0.883(3) 1 calc R U P C 1
H20C H 0.754328 0.729885 0.793157 0.058 Uiso 0.883(3) 1 calc R U P C 1
C18A C 0.8425(10) 0.6790(5) 0.8111(7) 0.034(3) Uani 0.117(3) 1 d D U P C 2
H18D H 0.769563 0.689592 0.799656 0.051 Uiso 0.117(3) 1 calc R U P C 2
H18E H 0.873552 0.684351 0.862835 0.051 Uiso 0.117(3) 1 calc R U P C 2
H18F H 0.849919 0.636465 0.797899 0.051 Uiso 0.117(3) 1 calc R U P C 2
C19A C 1.0065(7) 0.6928(7) 0.7829(9) 0.050(3) Uani 0.117(3) 1 d D U P C 2
H19D H 1.002362 0.648252 0.778976 0.075 Uiso 0.117(3) 1 calc R U P C 2
H19E H 1.047650 0.704143 0.831081 0.075 Uiso 0.117(3) 1 calc R U P C 2
H19F H 1.038637 0.708927 0.746805 0.075 Uiso 0.117(3) 1 calc R U P C 2
C20A C 0.9011(13) 0.7859(3) 0.7839(9) 0.052(3) Uani 0.117(3) 1 d D U P C 2
H20D H 0.943840 0.805267 0.756323 0.078 Uiso 0.117(3) 1 calc R U P C 2
H20E H 0.931319 0.793110 0.835374 0.078 Uiso 0.117(3) 1 calc R U P C 2
H20F H 0.831919 0.803302 0.769459 0.078 Uiso 0.117(3) 1 calc R U P C 2
C21 C 0.77489(11) 0.85241(7) 0.57837(8) 0.0256(3) Uani 1 1 d . . . . .
C22 C 0.86595(13) 0.88739(8) 0.56639(11) 0.0397(4) Uani 1 1 d . . . . .
H22A H 0.901474 0.862211 0.538605 0.060 Uiso 1 1 calc R U . . .
H22B H 0.913332 0.897523 0.612991 0.060 Uiso 1 1 calc R U . . .
H22C H 0.841752 0.924981 0.539851 0.060 Uiso 1 1 calc R U . . .
C23 C 0.72066(14) 0.88960(8) 0.62340(10) 0.0369(4) Uani 1 1 d . . . . .
H23A H 0.697881 0.928377 0.599177 0.055 Uiso 1 1 calc R U . . .
H23B H 0.767980 0.897544 0.670695 0.055 Uiso 1 1 calc R U . . .
H23C H 0.661065 0.866940 0.629425 0.055 Uiso 1 1 calc R U . . .
C24 C 0.70096(14) 0.83437(8) 0.50721(9) 0.0383(4) Uani 1 1 d . . . . .
H24A H 0.673956 0.871133 0.479810 0.058 Uiso 1 1 calc R U . . .
H24B H 0.644139 0.810852 0.516356 0.058 Uiso 1 1 calc R U . . .
H24C H 0.737100 0.809503 0.479539 0.058 Uiso 1 1 calc R U . . .
C25 C 0.54030(11) 0.88835(7) 0.83198(8) 0.0252(3) Uani 1 1 d . . . . .
C26 C 0.55913(14) 0.82518(8) 0.86480(9) 0.0363(4) Uani 1 1 d . . . . .
H26A H 0.570684 0.796460 0.828843 0.055 Uiso 1 1 calc R U . . .
H26B H 0.499197 0.812237 0.880519 0.055 Uiso 1 1 calc R U . . .
H26C H 0.619673 0.826046 0.906251 0.055 Uiso 1 1 calc R U . . .
C27 C 0.62989(12) 0.90792(9) 0.80311(10) 0.0387(4) Uani 1 1 d . . . . .
H27A H 0.638591 0.878572 0.766890 0.058 Uiso 1 1 calc R U . . .
H27B H 0.692729 0.909417 0.842714 0.058 Uiso 1 1 calc R U . . .
H27C H 0.615952 0.948374 0.781143 0.058 Uiso 1 1 calc R U . . .
C28 C 0.52231(14) 0.93440(9) 0.88646(9) 0.0406(4) Uani 1 1 d . . . . .
H28A H 0.508081 0.974480 0.863573 0.061 Uiso 1 1 calc R U . . .
H28B H 0.583624 0.936890 0.927202 0.061 Uiso 1 1 calc R U . . .
H28C H 0.463633 0.921439 0.903642 0.061 Uiso 1 1 calc R U . . .
C29 C 0.50627(13) 1.01273(7) 0.60202(10) 0.0355(4) Uani 1 1 d . . . . .
H29A H 0.532803 0.990432 0.566765 0.053 Uiso 1 1 calc R U . . .
H29B H 0.560891 1.017380 0.646762 0.053 Uiso 1 1 calc R U . . .
H29C H 0.482410 1.053042 0.582824 0.053 Uiso 1 1 calc R U . . .
C30 C 0.37794(16) 1.00945(8) 0.67441(11) 0.0428(5) Uani 1 1 d . . . . .
H30A H 0.353051 1.050170 0.657436 0.064 Uiso 1 1 calc R U . . .
H30B H 0.433687 1.013049 0.718694 0.064 Uiso 1 1 calc R U . . .
H30C H 0.321676 0.985706 0.684044 0.064 Uiso 1 1 calc R U . . .
C31 C 0.41736(12) 0.97753(7) 0.61710(9) 0.0286(3) Uani 1 1 d . . . . .
C32 C 0.33180(14) 0.96854(9) 0.54846(10) 0.0426(4) Uani 1 1 d . . . . .
H32A H 0.304314 1.008296 0.529546 0.064 Uiso 1 1 calc R U . . .
H32B H 0.276983 0.944007 0.558963 0.064 Uiso 1 1 calc R U . . .
H32C H 0.358969 0.947506 0.512640 0.064 Uiso 1 1 calc R U . . .
C33 C 0.22382(11) 0.83131(7) 0.69030(8) 0.0234(3) Uani 1 1 d . . . . .
C34 C 0.18903(12) 0.87964(7) 0.73499(9) 0.0307(3) Uani 1 1 d . . . . .
H34A H 0.161259 0.914640 0.704419 0.046 Uiso 1 1 calc R U . . .
H34B H 0.247589 0.892791 0.774088 0.046 Uiso 1 1 calc R U . . .
H34C H 0.135792 0.862690 0.755293 0.046 Uiso 1 1 calc R U . . .
C35 C 0.13606(12) 0.81313(8) 0.62613(9) 0.0339(4) Uani 1 1 d . . . . .
H35A H 0.113810 0.848676 0.595130 0.051 Uiso 1 1 calc R U . . .
H35B H 0.078542 0.797929 0.643155 0.051 Uiso 1 1 calc R U . . .
H35C H 0.159315 0.781087 0.598762 0.051 Uiso 1 1 calc R U . . .
C36 C 0.26778(12) 0.77615(7) 0.73615(9) 0.0301(3) Uani 1 1 d . . . . .
H36A H 0.291768 0.746223 0.706583 0.045 Uiso 1 1 calc R U . . .
H36B H 0.214456 0.757745 0.755255 0.045 Uiso 1 1 calc R U . . .
H36C H 0.325401 0.788993 0.776129 0.045 Uiso 1 1 calc R U . . .
C37 C 0.3419(8) 0.7348(6) 0.5449(5) 0.0334(9) Uani 0.557(14) 1 d D U P D 1
H37A H 0.328028 0.743157 0.591865 0.040 Uiso 0.557(14) 1 calc R U P D 1
H37B H 0.304735 0.696995 0.525394 0.040 Uiso 0.557(14) 1 calc R U P D 1
C38 C 0.2991(5) 0.7874(4) 0.4935(3) 0.0380(11) Uani 0.557(14) 1 d D U P D 1
H38A H 0.308355 0.778396 0.445890 0.057 Uiso 0.557(14) 1 calc R U P D 1
H38B H 0.335655 0.825040 0.512061 0.057 Uiso 0.557(14) 1 calc R U P D 1
H38C H 0.225836 0.792456 0.489797 0.057 Uiso 0.557(14) 1 calc R U P D 1
C39 C 0.4850(15) 0.7008(6) 0.4963(10) 0.0287(9) Uani 0.557(14) 1 d D U P D 1
H39A H 0.559699 0.692870 0.512212 0.034 Uiso 0.557(14) 1 calc R U P D 1
H39B H 0.472717 0.731911 0.457712 0.034 Uiso 0.557(14) 1 calc R U P D 1
C40 C 0.4292(6) 0.6422(5) 0.4662(5) 0.0352(11) Uani 0.557(14) 1 d D U P D 1
H40A H 0.356336 0.650924 0.445065 0.053 Uiso 0.557(14) 1 calc R U P D 1
H40B H 0.436481 0.612408 0.505128 0.053 Uiso 0.557(14) 1 calc R U P D 1
H40C H 0.459065 0.625559 0.429159 0.053 Uiso 0.557(14) 1 calc R U P D 1
C37A C 0.3413(11) 0.7425(7) 0.5363(7) 0.0343(10) Uani 0.443(14) 1 d D U P D 2
H37C H 0.316343 0.745323 0.580016 0.041 Uiso 0.443(14) 1 calc R U P D 2
H37D H 0.300037 0.711336 0.504176 0.041 Uiso 0.443(14) 1 calc R U P D 2
C38A C 0.3285(7) 0.8039(4) 0.4981(4) 0.0389(12) Uani 0.443(14) 1 d D U P D 2
H38D H 0.339917 0.799105 0.450290 0.058 Uiso 0.443(14) 1 calc R U P D 2
H38E H 0.378436 0.832918 0.526261 0.058 Uiso 0.443(14) 1 calc R U P D 2
H38F H 0.258880 0.819251 0.493120 0.058 Uiso 0.443(14) 1 calc R U P D 2
C39A C 0.4907(19) 0.7060(7) 0.4951(12) 0.0285(10) Uani 0.443(14) 1 d D U P D 2
H39C H 0.566645 0.706187 0.511021 0.034 Uiso 0.443(14) 1 calc R U P D 2
H39D H 0.469301 0.736787 0.456503 0.034 Uiso 0.443(14) 1 calc R U P D 2
C40A C 0.4554(7) 0.6438(6) 0.4639(6) 0.0303(12) Uani 0.443(14) 1 d D U P D 2
H40D H 0.381104 0.644524 0.442213 0.045 Uiso 0.443(14) 1 calc R U P D 2
H40E H 0.471852 0.613186 0.502238 0.045 Uiso 0.443(14) 1 calc R U P D 2
H40F H 0.490429 0.633518 0.427005 0.045 Uiso 0.443(14) 1 calc R U P D 2

loop_
_atom_site_aniso_label
_atom_site_aniso_U_11
_atom_site_aniso_U_22
_atom_site_aniso_U_33
_atom_site_aniso_U_23
_atom_site_aniso_U_13
_atom_site_aniso_U_12
Ti1 0.01776(12) 0.01192(12) 0.01755(12) -0.00127(8) 0.00617(9) 0.00000(9)
Si1 0.02198(19) 0.01387(18) 0.02291(19) 0.00271(14) 0.00114(15) -0.00231(15)
Si2 0.01881(18) 0.02060(19) 0.01734(18) 0.00063(14) 0.00691(14) 0.00172(14)
Si3 0.02015(18) 0.01279(17) 0.01924(18) -0.00066(13) 0.00808(14) 0.00042(14)
O1 0.0249(5) 0.0162(5) 0.0234(5) 0.0015(4) 0.0047(4) -0.0031(4)
O2 0.0316(6) 0.0192(5) 0.0251(5) 0.0029(4) 0.0076(4) -0.0001(4)
O3 0.0340(6) 0.0198(5) 0.0241(5) -0.0006(4) 0.0017(4) 0.0008(4)
O4 0.0223(5) 0.0204(5) 0.0430(6) 0.0084(5) -0.0015(5) -0.0036(4)
O5 0.0224(5) 0.0238(5) 0.0247(5) -0.0028(4) 0.0105(4) -0.0008(4)
O6 0.0247(5) 0.0311(6) 0.0231(5) -0.0056(4) 0.0082(4) 0.0059(4)
O7 0.0279(5) 0.0238(5) 0.0211(5) 0.0026(4) 0.0043(4) 0.0026(4)
O8 0.0221(5) 0.0235(5) 0.0253(5) 0.0065(4) 0.0070(4) 0.0014(4)
O9 0.0254(5) 0.0152(5) 0.0244(5) -0.0022(4) 0.0091(4) 0.0027(4)
O10 0.0204(5) 0.0210(5) 0.0204(5) -0.0036(4) 0.0075(4) -0.0010(4)
O11 0.0265(5) 0.0164(5) 0.0268(5) 0.0044(4) 0.0133(4) 0.0036(4)
O12 0.0212(5) 0.0218(5) 0.0237(5) 0.0009(4) 0.0077(4) -0.0013(4)
N1 0.0255(6) 0.0208(6) 0.0197(6) -0.0028(5) 0.0029(5) 0.0016(5)
C5 0.0378(9) 0.0210(7) 0.0290(8) -0.0018(6) 0.0052(7) 0.0070(6)
C6 0.0313(9) 0.0451(11) 0.0473(10) -0.0110(8) 0.0046(8) 0.0094(8)
C7 0.0629(12) 0.0262(8) 0.0331(9) 0.0061(7) 0.0164(8) 0.0137(8)
C8 0.0579(11) 0.0310(9) 0.0342(9) 0.0007(7) 0.0171(8) 0.0060(8)
C1 0.0440(9) 0.0268(8) 0.0266(8) 0.0019(6) 0.0135(7) -0.0013(7)
C2 0.075(2) 0.0338(12) 0.0391(17) 0.0092(11) 0.030(2) 0.0048(14)
C3 0.053(3) 0.063(4) 0.0308(11) -0.012(2) 0.0078(18) -0.012(2)
C4 0.062(3) 0.041(2) 0.043(3) 0.0020(16) 0.019(3) 0.020(3)
C9 0.0252(8) 0.0325(8) 0.0540(11) 0.0070(8) -0.0038(7) -0.0110(6)
C10 0.0257(13) 0.0332(9) 0.0541(14) 0.0085(10) -0.0013(10) -0.0125(9)
C11 0.0322(10) 0.0366(10) 0.0506(11) 0.0035(9) -0.0063(9) -0.0105(9)
C12 0.0290(9) 0.0412(10) 0.0661(13) 0.0031(10) -0.0041(9) -0.0066(8)
C2A 0.075(3) 0.0336(18) 0.039(2) 0.0094(17) 0.030(2) 0.004(2)
C3A 0.053(3) 0.063(4) 0.0305(17) -0.012(3) 0.007(2) -0.014(3)
C4A 0.065(4) 0.042(3) 0.044(3) 0.004(2) 0.019(4) 0.017(3)
C9A 0.0267(9) 0.0340(9) 0.0559(12) 0.0071(9) -0.0045(8) -0.0112(8)
C10A 0.0251(14) 0.0327(11) 0.0544(15) 0.0078(12) -0.0020(12) -0.0128(11)
C11A 0.0318(12) 0.0394(12) 0.0569(13) 0.0057(11) -0.0058(10) -0.0108(11)
C12A 0.0263(12) 0.0357(12) 0.0604(15) 0.0065(13) -0.0031(12) -0.0097(11)
C13 0.0332(8) 0.0377(8) 0.0271(7) -0.0073(6) 0.0129(6) 0.0099(7)
C14 0.043(2) 0.047(3) 0.0282(16) -0.0111(18) 0.0139(14) 0.004(2)
C15 0.038(2) 0.0355(15) 0.029(3) -0.0070(19) 0.012(2) 0.0065(14)
C16 0.030(2) 0.0381(18) 0.027(3) -0.0032(19) 0.0152(17) 0.0044(15)
C14A 0.046(2) 0.043(3) 0.0290(17) -0.0104(19) 0.0128(16) 0.009(2)
C15A 0.034(2) 0.0302(16) 0.031(3) -0.006(2) 0.011(2) 0.0093(15)
C16A 0.036(2) 0.0400(19) 0.027(3) -0.005(2) 0.0155(19) 0.0082(16)
C17 0.0285(7) 0.0346(8) 0.0191(7) 0.0040(6) 0.0011(5) -0.0040(6)
C18 0.0549(14) 0.0389(10) 0.0300(10) 0.0095(8) -0.0016(9) 0.0060(9)
C19 0.0402(11) 0.0661(15) 0.0341(11) 0.0061(10) 0.0000(9) -0.0225(10)
C20 0.0400(10) 0.0514(12) 0.0216(9) -0.0037(8) 0.0030(7) 0.0099(9)
C18A 0.038(5) 0.040(5) 0.023(4) 0.003(4) 0.006(4) -0.008(4)
C19A 0.036(2) 0.069(7) 0.041(7) 0.005(6) 0.004(3) 0.007(3)
C20A 0.073(8) 0.038(2) 0.037(7) 0.001(2) 0.000(6) -0.005(2)
C21 0.0249(7) 0.0230(7) 0.0300(8) 0.0080(6) 0.0093(6) 0.0033(6)
C22 0.0326(9) 0.0355(9) 0.0548(11) 0.0202(8) 0.0183(8) 0.0029(7)
C23 0.0386(9) 0.0282(8) 0.0476(10) 0.0010(7) 0.0181(8) 0.0046(7)
C24 0.0441(10) 0.0330(9) 0.0330(9) 0.0094(7) 0.0017(7) 0.0068(8)
C25 0.0234(7) 0.0294(8) 0.0218(7) -0.0037(6) 0.0042(6) -0.0012(6)
C26 0.0400(9) 0.0392(10) 0.0284(8) 0.0054(7) 0.0065(7) 0.0073(8)
C27 0.0250(8) 0.0509(11) 0.0392(9) -0.0018(8) 0.0067(7) -0.0090(8)
C28 0.0416(10) 0.0454(10) 0.0302(9) -0.0165(8) 0.0014(7) 0.0026(8)
C29 0.0408(9) 0.0231(8) 0.0470(10) 0.0109(7) 0.0195(8) 0.0003(7)
C30 0.0569(11) 0.0212(8) 0.0620(12) 0.0082(8) 0.0362(10) 0.0132(8)
C31 0.0334(8) 0.0177(7) 0.0388(9) 0.0101(6) 0.0167(7) 0.0065(6)
C32 0.0380(9) 0.0358(10) 0.0505(11) 0.0211(8) 0.0058(8) 0.0048(8)
C33 0.0192(7) 0.0207(7) 0.0324(8) -0.0009(6) 0.0103(6) -0.0016(6)
C34 0.0303(8) 0.0263(8) 0.0405(9) -0.0021(7) 0.0178(7) 0.0009(6)
C35 0.0226(7) 0.0372(9) 0.0414(9) -0.0068(7) 0.0079(7) -0.0026(7)
C36 0.0269(8) 0.0222(7) 0.0439(9) 0.0054(7) 0.0142(7) -0.0010(6)
C37 0.0295(11) 0.040(3) 0.0258(19) -0.0002(14) -0.0003(14) 0.0100(14)
C38 0.037(2) 0.045(3) 0.0280(15) 0.0006(16) 0.0017(16) 0.0145(17)
C39 0.034(2) 0.0291(18) 0.0212(11) -0.0069(15) 0.0041(12) 0.0039(16)
C40 0.041(3) 0.0295(14) 0.0318(15) -0.0113(12) 0.005(2) 0.003(2)
C37A 0.0288(13) 0.044(3) 0.027(2) -0.0042(15) 0.0004(15) 0.0108(16)
C38A 0.038(2) 0.044(3) 0.0291(17) -0.0017(18) -0.0014(19) 0.0144(19)
C39A 0.034(2) 0.0279(19) 0.0217(13) -0.0079(16) 0.0042(13) 0.0023(17)
C40A 0.032(3) 0.0300(17) 0.0281(16) -0.0084(14) 0.007(2) 0.001(2)

loop_
_atom_type_symbol
_atom_type_description
_atom_type_scat_dispersion_real
_atom_type_scat_dispersion_imag
_atom_type_scat_source
C C 0.0033 0.0016 'International Tables Vol C Tables 4.2.6.8 and 6.1.1.4'
H H 0.0000 0.0000 'International Tables Vol C Tables 4.2.6.8 and 6.1.1.4'
N N 0.0061 0.0033 'International Tables Vol C Tables 4.2.6.8 and 6.1.1.4'
O O 0.0106 0.0060 'International Tables Vol C Tables 4.2.6.8 and 6.1.1.4'
Si Si 0.0817 0.0704 'International Tables Vol C Tables 4.2.6.8 and 6.1.1.4'
Ti Ti 0.2776 0.4457 'International Tables Vol C Tables 4.2.6.8 and 6.1.1.4'

loop_
_geom_angle_atom_site_label_1
_geom_angle_atom_site_label_2
_geom_angle_atom_site_label_3
_geom_angle
_geom_angle_site_symmetry_1
_geom_angle_site_symmetry_3
_geom_angle_publ_flag
O5 Ti1 O9 113.31(5) . . ?
O5 Ti1 O1 111.01(5) . . ?
O9 Ti1 O1 107.85(5) . . ?
O5 Ti1 N1 105.03(5) . . ?
O9 Ti1 N1 108.86(5) . . ?
O1 Ti1 N1 110.76(5) . . ?
O1 Si1 O2 111.63(5) . . ?
O1 Si1 O4 105.59(5) . . ?
O2 Si1 O4 114.18(6) . . ?
O1 Si1 O3 112.03(6) . . ?
O2 Si1 O3 106.55(6) . . ?
O4 Si1 O3 106.85(6) . . ?
O7 Si2 O6 108.07(6) . . ?
O7 Si2 O8 107.27(6) . . ?
O6 Si2 O8 113.80(6) . . ?
O7 Si2 O5 112.30(6) . . ?
O6 Si2 O5 104.72(5) . . ?
O8 Si2 O5 110.76(5) . . ?
O9 Si3 O11 105.02(5) . . ?
O9 Si3 O12 112.76(5) . . ?
O11 Si3 O12 107.72(5) . . ?
O9 Si3 O10 110.34(5) . . ?
O11 Si3 O10 113.38(5) . . ?
O12 Si3 O10 107.68(5) . . ?
Si1 O1 Ti1 139.66(6) . . ?
C1 O2 Si1 132.83(10) . . ?
C5 O3 Si1 131.41(9) . . ?
C9 O4 Si1 129.18(16) . . ?
C9A O4 Si1 134.3(4) . . ?
Si2 O5 Ti1 170.57(7) . . ?
C13 O6 Si2 132.33(10) . . ?
C17 O7 Si2 130.21(10) . . ?
C21 O8 Si2 132.48(9) . . ?
Si3 O9 Ti1 162.47(7) . . ?
C25 O10 Si3 130.52(9) . . ?
C31 O11 Si3 131.45(9) . . ?
C33 O12 Si3 132.63(9) . . ?
C37 N1 C39 117.2(9) . . ?
C39A N1 C37A 114.4(11) . . ?
C37 N1 Ti1 115.0(5) . . ?
C39 N1 Ti1 127.5(9) . . ?
C39A N1 Ti1 125.6(10) . . ?
C37A N1 Ti1 119.3(6) . . ?
O3 C5 C6 110.98(13) . . ?
O3 C5 C8 105.17(13) . . ?
C6 C5 C8 109.90(15) . . ?
O3 C5 C7 108.21(14) . . ?
C6 C5 C7 111.72(15) . . ?
C8 C5 C7 110.65(13) . . ?
C5 C6 H6A 109.5 . . ?
C5 C6 H6B 109.5 . . ?
H6A C6 H6B 109.5 . . ?
C5 C6 H6C 109.5 . . ?
H6A C6 H6C 109.5 . . ?
H6B C6 H6C 109.5 . . ?
C5 C7 H7A 109.5 . . ?
C5 C7 H7B 109.5 . . ?
H7A C7 H7B 109.5 . . ?
C5 C7 H7C 109.5 . . ?
H7A C7 H7C 109.5 . . ?
H7B C7 H7C 109.5 . . ?
C5 C8 H8A 109.5 . . ?
C5 C8 H8B 109.5 . . ?
H8A C8 H8B 109.5 . . ?
C5 C8 H8C 109.5 . . ?
H8A C8 H8C 109.5 . . ?
H8B C8 H8C 109.5 . . ?
C4A C1 O2 115.9(10) . . ?
O2 C1 C3 110.2(3) . . ?
O2 C1 C2 105.6(11) . . ?
C3 C1 C2 113.1(8) . . ?
C4A C1 C2A 116(2) . . ?
O2 C1 C2A 105(3) . . ?
O2 C1 C4 108.5(3) . . ?
C3 C1 C4 110.2(3) . . ?
C2 C1 C4 109.1(8) . . ?
C4A C1 C3A 112.1(8) . . ?
O2 C1 C3A 101.3(7) . . ?
C2A C1 C3A 105.6(17) . . ?
C1 C2 H2A 109.5 . . ?
C1 C2 H2B 109.5 . . ?
H2A C2 H2B 109.5 . . ?
C1 C2 H2C 109.5 . . ?
H2A C2 H2C 109.5 . . ?
H2B C2 H2C 109.5 . . ?
C1 C3 H3A 109.5 . . ?
C1 C3 H3B 109.5 . . ?
H3A C3 H3B 109.5 . . ?
C1 C3 H3C 109.5 . . ?
H3A C3 H3C 109.5 . . ?
H3B C3 H3C 109.5 . . ?
C1 C4 H4A 109.5 . . ?
C1 C4 H4B 109.5 . . ?
H4A C4 H4B 109.5 . . ?
C1 C4 H4C 109.5 . . ?
H4A C4 H4C 109.5 . . ?
H4B C4 H4C 109.5 . . ?
O4 C9 C12 104.3(2) . . ?
O4 C9 C10 111.2(3) . . ?
C12 C9 C10 110.0(3) . . ?
O4 C9 C11 111.4(2) . . ?
C12 C9 C11 110.5(3) . . ?
C10 C9 C11 109.3(3) . . ?
C9 C10 H10A 109.5 . . ?
C9 C10 H10B 109.5 . . ?
H10A C10 H10B 109.5 . . ?
C9 C10 H10C 109.5 . . ?
H10A C10 H10C 109.5 . . ?
H10B C10 H10C 109.5 . . ?
C9 C11 H11A 109.5 . . ?
C9 C11 H11B 109.5 . . ?
H11A C11 H11B 109.5 . . ?
C9 C11 H11C 109.5 . . ?
H11A C11 H11C 109.5 . . ?
H11B C11 H11C 109.5 . . ?
C9 C12 H12A 109.5 . . ?
C9 C12 H12B 109.5 . . ?
H12A C12 H12B 109.5 . . ?
C9 C12 H12C 109.5 . . ?
H12A C12 H12C 109.5 . . ?
H12B C12 H12C 109.5 . . ?
C1 C2A H2D 109.5 . . ?
C1 C2A H2E 109.5 . . ?
H2D C2A H2E 109.5 . . ?
C1 C2A H2F 109.5 . . ?
H2D C2A H2F 109.5 . . ?
H2E C2A H2F 109.5 . . ?
C1 C3A H3D 109.5 . . ?
C1 C3A H3E 109.5 . . ?
H3D C3A H3E 109.5 . . ?
C1 C3A H3F 109.5 . . ?
H3D C3A H3F 109.5 . . ?
H3E C3A H3F 109.5 . . ?
C1 C4A H4D 109.5 . . ?
C1 C4A H4E 109.5 . . ?
H4D C4A H4E 109.5 . . ?
C1 C4A H4F 109.5 . . ?
H4D C4A H4F 109.5 . . ?
H4E C4A H4F 109.5 . . ?
O4 C9A C11A 103.3(6) . . ?
O4 C9A C10A 107.1(8) . . ?
C11A C9A C10A 113.3(8) . . ?
O4 C9A C12A 110.2(6) . . ?
C11A C9A C12A 111.3(7) . . ?
C10A C9A C12A 111.2(8) . . ?
C9A C10A H10D 109.5 . . ?
C9A C10A H10E 109.5 . . ?
H10D C10A H10E 109.5 . . ?
C9A C10A H10F 109.5 . . ?
H10D C10A H10F 109.5 . . ?
H10E C10A H10F 109.5 . . ?
C9A C11A H11D 109.5 . . ?
C9A C11A H11E 109.5 . . ?
H11D C11A H11E 109.5 . . ?
C9A C11A H11F 109.5 . . ?
H11D C11A H11F 109.5 . . ?
H11E C11A H11F 109.5 . . ?
C9A C12A H12D 109.5 . . ?
C9A C12A H12E 109.5 . . ?
H12D C12A H12E 109.5 . . ?
C9A C12A H12F 109.5 . . ?
H12D C12A H12F 109.5 . . ?
H12E C12A H12F 109.5 . . ?
C16A C13 O6 113.7(5) . . ?
O6 C13 C15 111.4(4) . . ?
O6 C13 C14 106.0(3) . . ?
C15 C13 C14 112.8(4) . . ?
C16A C13 C14A 114.6(5) . . ?
O6 C13 C14A 103.6(3) . . ?
O6 C13 C16 108.4(4) . . ?
C15 C13 C16 110.2(5) . . ?
C14 C13 C16 107.8(4) . . ?
C16A C13 C15A 111.3(6) . . ?
O6 C13 C15A 104.7(5) . . ?
C14A C13 C15A 108.1(4) . . ?
C13 C14 H14A 109.5 . . ?
C13 C14 H14B 109.5 . . ?
H14A C14 H14B 109.5 . . ?
C13 C14 H14C 109.5 . . ?
H14A C14 H14C 109.5 . . ?
H14B C14 H14C 109.5 . . ?
C13 C15 H15A 109.5 . . ?
C13 C15 H15B 109.5 . . ?
H15A C15 H15B 109.5 . . ?
C13 C15 H15C 109.5 . . ?
H15A C15 H15C 109.5 . . ?
H15B C15 H15C 109.5 . . ?
C13 C16 H16A 109.5 . . ?
C13 C16 H16B 109.5 . . ?
H16A C16 H16B 109.5 . . ?
C13 C16 H16C 109.5 . . ?
H16A C16 H16C 109.5 . . ?
H16B C16 H16C 109.5 . . ?
C13 C14A H14D 109.5 . . ?
C13 C14A H14E 109.5 . . ?
H14D C14A H14E 109.5 . . ?
C13 C14A H14F 109.5 . . ?
H14D C14A H14F 109.5 . . ?
H14E C14A H14F 109.5 . . ?
C13 C15A H15D 109.5 . . ?
C13 C15A H15E 109.5 . . ?
H15D C15A H15E 109.5 . . ?
C13 C15A H15F 109.5 . . ?
H15D C15A H15F 109.5 . . ?
H15E C15A H15F 109.5 . . ?
C13 C16A H16D 109.5 . . ?
C13 C16A H16E 109.5 . . ?
H16D C16A H16E 109.5 . . ?
C13 C16A H16F 109.5 . . ?
H16D C16A H16F 109.5 . . ?
H16E C16A H16F 109.5 . . ?
O7 C17 C20A 117.8(6) . . ?
O7 C17 C18 106.46(14) . . ?
O7 C17 C18A 102.8(5) . . ?
C20A C17 C18A 119.7(7) . . ?
O7 C17 C19 108.53(13) . . ?
C18 C17 C19 112.86(16) . . ?
O7 C17 C20 110.10(12) . . ?
C18 C17 C20 109.65(15) . . ?
C19 C17 C20 109.20(17) . . ?
O7 C17 C19A 98.9(6) . . ?
C20A C17 C19A 110.1(7) . . ?
C18A C17 C19A 105.0(7) . . ?
C17 C18 H18A 109.5 . . ?
C17 C18 H18B 109.5 . . ?
H18A C18 H18B 109.5 . . ?
C17 C18 H18C 109.5 . . ?
H18A C18 H18C 109.5 . . ?
H18B C18 H18C 109.5 . . ?
C17 C19 H19A 109.5 . . ?
C17 C19 H19B 109.5 . . ?
H19A C19 H19B 109.5 . . ?
C17 C19 H19C 109.5 . . ?
H19A C19 H19C 109.5 . . ?
H19B C19 H19C 109.5 . . ?
C17 C20 H20A 109.5 . . ?
C17 C20 H20B 109.5 . . ?
H20A C20 H20B 109.5 . . ?
C17 C20 H20C 109.5 . . ?
H20A C20 H20C 109.5 . . ?
H20B C20 H20C 109.5 . . ?
C17 C18A H18D 109.5 . . ?
C17 C18A H18E 109.5 . . ?
H18D C18A H18E 109.5 . . ?
C17 C18A H18F 109.5 . . ?
H18D C18A H18F 109.5 . . ?
H18E C18A H18F 109.5 . . ?
C17 C19A H19D 109.5 . . ?
C17 C19A H19E 109.5 . . ?
H19D C19A H19E 109.5 . . ?
C17 C19A H19F 109.5 . . ?
H19D C19A H19F 109.5 . . ?
H19E C19A H19F 109.5 . . ?
C17 C20A H20D 109.5 . . ?
C17 C20A H20E 109.5 . . ?
H20D C20A H20E 109.5 . . ?
C17 C20A H20F 109.5 . . ?
H20D C20A H20F 109.5 . . ?
H20E C20A H20F 109.5 . . ?
O8 C21 C23 108.69(12) . . ?
O8 C21 C24 110.78(12) . . ?
C23 C21 C24 110.82(14) . . ?
O8 C21 C22 104.83(12) . . ?
C23 C21 C22 110.50(14) . . ?
C24 C21 C22 111.04(14) . . ?
C21 C22 H22A 109.5 . . ?
C21 C22 H22B 109.5 . . ?
H22A C22 H22B 109.5 . . ?
C21 C22 H22C 109.5 . . ?
H22A C22 H22C 109.5 . . ?
H22B C22 H22C 109.5 . . ?
C21 C23 H23A 109.5 . . ?
C21 C23 H23B 109.5 . . ?
H23A C23 H23B 109.5 . . ?
C21 C23 H23C 109.5 . . ?
H23A C23 H23C 109.5 . . ?
H23B C23 H23C 109.5 . . ?
C21 C24 H24A 109.5 . . ?
C21 C24 H24B 109.5 . . ?
H24A C24 H24B 109.5 . . ?
C21 C24 H24C 109.5 . . ?
H24A C24 H24C 109.5 . . ?
H24B C24 H24C 109.5 . . ?
O10 C25 C26 108.63(12) . . ?
O10 C25 C28 105.06(12) . . ?
C26 C25 C28 111.01(14) . . ?
O10 C25 C27 110.88(12) . . ?
C26 C25 C27 110.41(14) . . ?
C28 C25 C27 110.72(14) . . ?
C25 C26 H26A 109.5 . . ?
C25 C26 H26B 109.5 . . ?
H26A C26 H26B 109.5 . . ?
C25 C26 H26C 109.5 . . ?
H26A C26 H26C 109.5 . . ?
H26B C26 H26C 109.5 . . ?
C25 C27 H27A 109.5 . . ?
C25 C27 H27B 109.5 . . ?
H27A C27 H27B 109.5 . . ?
C25 C27 H27C 109.5 . . ?
H27A C27 H27C 109.5 . . ?
H27B C27 H27C 109.5 . . ?
C25 C28 H28A 109.5 . . ?
C25 C28 H28B 109.5 . . ?
H28A C28 H28B 109.5 . . ?
C25 C28 H28C 109.5 . . ?
H28A C28 H28C 109.5 . . ?
H28B C28 H28C 109.5 . . ?
C31 C29 H29A 109.5 . . ?
C31 C29 H29B 109.5 . . ?
H29A C29 H29B 109.5 . . ?
C31 C29 H29C 109.5 . . ?
H29A C29 H29C 109.5 . . ?
H29B C29 H29C 109.5 . . ?
C31 C30 H30A 109.5 . . ?
C31 C30 H30B 109.5 . . ?
H30A C30 H30B 109.5 . . ?
C31 C30 H30C 109.5 . . ?
H30A C30 H30C 109.5 . . ?
H30B C30 H30C 109.5 . . ?
O11 C31 C30 110.75(12) . . ?
O11 C31 C32 108.13(13) . . ?
C30 C31 C32 111.08(15) . . ?
O11 C31 C29 105.13(12) . . ?
C30 C31 C29 110.69(14) . . ?
C32 C31 C29 110.88(14) . . ?
C31 C32 H32A 109.5 . . ?
C31 C32 H32B 109.5 . . ?
H32A C32 H32B 109.5 . . ?
C31 C32 H32C 109.5 . . ?
H32A C32 H32C 109.5 . . ?
H32B C32 H32C 109.5 . . ?
O12 C33 C34 107.96(12) . . ?
O12 C33 C35 105.57(12) . . ?
C34 C33 C35 110.62(13) . . ?
O12 C33 C36 110.27(11) . . ?
C34 C33 C36 110.97(13) . . ?
C35 C33 C36 111.27(13) . . ?
C33 C34 H34A 109.5 . . ?
C33 C34 H34B 109.5 . . ?
H34A C34 H34B 109.5 . . ?
C33 C34 H34C 109.5 . . ?
H34A C34 H34C 109.5 . . ?
H34B C34 H34C 109.5 . . ?
C33 C35 H35A 109.5 . . ?
C33 C35 H35B 109.5 . . ?
H35A C35 H35B 109.5 . . ?
C33 C35 H35C 109.5 . . ?
H35A C35 H35C 109.5 . . ?
H35B C35 H35C 109.5 . . ?
C33 C36 H36A 109.5 . . ?
C33 C36 H36B 109.5 . . ?
H36A C36 H36B 109.5 . . ?
C33 C36 H36C 109.5 . . ?
H36A C36 H36C 109.5 . . ?
H36B C36 H36C 109.5 . . ?
N1 C37 C38 114.3(7) . . ?
N1 C37 H37A 108.7 . . ?
C38 C37 H37A 108.7 . . ?
N1 C37 H37B 108.7 . . ?
C38 C37 H37B 108.7 . . ?
H37A C37 H37B 107.6 . . ?
C37 C38 H38A 109.5 . . ?
C37 C38 H38B 109.5 . . ?
H38A C38 H38B 109.5 . . ?
C37 C38 H38C 109.5 . . ?
H38A C38 H38C 109.5 . . ?
H38B C38 H38C 109.5 . . ?
N1 C39 C40 112.0(9) . . ?
N1 C39 H39A 109.2 . . ?
C40 C39 H39A 109.2 . . ?
N1 C39 H39B 109.2 . . ?
C40 C39 H39B 109.2 . . ?
H39A C39 H39B 107.9 . . ?
C39 C40 H40A 109.5 . . ?
C39 C40 H40B 109.5 . . ?
H40A C40 H40B 109.5 . . ?
C39 C40 H40C 109.5 . . ?
H40A C40 H40C 109.5 . . ?
H40B C40 H40C 109.5 . . ?
N1 C37A C38A 109.9(10) . . ?
N1 C37A H37C 109.7 . . ?
C38A C37A H37C 109.7 . . ?
N1 C37A H37D 109.7 . . ?
C38A C37A H37D 109.7 . . ?
H37C C37A H37D 108.2 . . ?
C37A C38A H38D 109.5 . . ?
C37A C38A H38E 109.5 . . ?
H38D C38A H38E 109.5 . . ?
C37A C38A H38F 109.5 . . ?
H38D C38A H38F 109.5 . . ?
H38E C38A H38F 109.5 . . ?
N1 C39A C40A 114.9(11) . . ?
N1 C39A H39C 108.5 . . ?
C40A C39A H39C 108.5 . . ?
N1 C39A H39D 108.6 . . ?
C40A C39A H39D 108.6 . . ?
H39C C39A H39D 107.5 . . ?
C39A C40A H40D 109.5 . . ?
C39A C40A H40E 109.5 . . ?
H40D C40A H40E 109.5 . . ?
C39A C40A H40F 109.5 . . ?
H40D C40A H40F 109.5 . . ?
H40E C40A H40F 109.5 . . ?

loop_
_geom_bond_atom_site_label_1
_geom_bond_atom_site_label_2
_geom_bond_distance
_geom_bond_site_symmetry_2
_geom_bond_publ_flag
Ti1 O5 1.7975(10) . ?
Ti1 O9 1.8131(9) . ?
Ti1 O1 1.8366(10) . ?
Ti1 N1 1.8560(12) . ?
Si1 O1 1.6156(10) . ?
Si1 O2 1.6196(10) . ?
Si1 O4 1.6200(11) . ?
Si1 O3 1.6272(11) . ?
Si2 O7 1.6165(10) . ?
Si2 O6 1.6167(10) . ?
Si2 O8 1.6173(11) . ?
Si2 O5 1.6205(10) . ?
Si3 O9 1.6172(10) . ?
Si3 O11 1.6175(10) . ?
Si3 O12 1.6180(10) . ?
Si3 O10 1.6254(10) . ?
O2 C1 1.4449(18) . ?
O3 C5 1.4424(19) . ?
O4 C9 1.455(4) . ?
O4 C9A 1.457(9) . ?
O6 C13 1.4486(17) . ?
O7 C17 1.4498(18) . ?
O8 C21 1.4480(17) . ?
O10 C25 1.4444(17) . ?
O11 C31 1.4454(17) . ?
O12 C33 1.4513(17) . ?
N1 C37 1.449(10) . ?
N1 C39 1.454(10) . ?
N1 C39A 1.482(14) . ?
N1 C37A 1.483(12) . ?
C5 C6 1.518(2) . ?
C5 C8 1.524(2) . ?
C5 C7 1.525(2) . ?
C6 H6A 0.9800 . ?
C6 H6B 0.9800 . ?
C6 H6C 0.9800 . ?
C7 H7A 0.9800 . ?
C7 H7B 0.9800 . ?
C7 H7C 0.9800 . ?
C8 H8A 0.9800 . ?
C8 H8B 0.9800 . ?
C8 H8C 0.9800 . ?
C1 C4A 1.402(19) . ?
C1 C3 1.486(6) . ?
C1 C2 1.508(12) . ?
C1 C2A 1.53(3) . ?
C1 C4 1.562(6) . ?
C1 C3A 1.603(17) . ?
C2 H2A 0.9800 . ?
C2 H2B 0.9800 . ?
C2 H2C 0.9800 . ?
C3 H3A 0.9800 . ?
C3 H3B 0.9800 . ?
C3 H3C 0.9800 . ?
C4 H4A 0.9800 . ?
C4 H4B 0.9800 . ?
C4 H4C 0.9800 . ?
C9 C12 1.501(4) . ?
C9 C10 1.520(5) . ?
C9 C11 1.524(4) . ?
C10 H10A 0.9800 . ?
C10 H10B 0.9800 . ?
C10 H10C 0.9800 . ?
C11 H11A 0.9800 . ?
C11 H11B 0.9800 . ?
C11 H11C 0.9800 . ?
C12 H12A 0.9800 . ?
C12 H12B 0.9800 . ?
C12 H12C 0.9800 . ?
C2A H2D 0.9800 . ?
C2A H2E 0.9800 . ?
C2A H2F 0.9800 . ?
C3A H3D 0.9800 . ?
C3A H3E 0.9800 . ?
C3A H3F 0.9800 . ?
C4A H4D 0.9800 . ?
C4A H4E 0.9800 . ?
C4A H4F 0.9800 . ?
C9A C11A 1.472(10) . ?
C9A C10A 1.539(11) . ?
C9A C12A 1.545(9) . ?
C10A H10D 0.9800 . ?
C10A H10E 0.9800 . ?
C10A H10F 0.9800 . ?
C11A H11D 0.9800 . ?
C11A H11E 0.9800 . ?
C11A H11F 0.9800 . ?
C12A H12D 0.9800 . ?
C12A H12E 0.9800 . ?
C12A H12F 0.9800 . ?
C13 C16A 1.428(11) . ?
C13 C15 1.458(9) . ?
C13 C14 1.533(6) . ?
C13 C14A 1.540(7) . ?
C13 C16 1.598(8) . ?
C13 C15A 1.600(9) . ?
C14 H14A 0.9800 . ?
C14 H14B 0.9800 . ?
C14 H14C 0.9800 . ?
C15 H15A 0.9800 . ?
C15 H15B 0.9800 . ?
C15 H15C 0.9800 . ?
C16 H16A 0.9800 . ?
C16 H16B 0.9800 . ?
C16 H16C 0.9800 . ?
C14A H14D 0.9800 . ?
C14A H14E 0.9800 . ?
C14A H14F 0.9800 . ?
C15A H15D 0.9800 . ?
C15A H15E 0.9800 . ?
C15A H15F 0.9800 . ?
C16A H16D 0.9800 . ?
C16A H16E 0.9800 . ?
C16A H16F 0.9800 . ?
C17 C20A 1.474(7) . ?
C17 C18 1.499(2) . ?
C17 C18A 1.505(7) . ?
C17 C19 1.505(2) . ?
C17 C20 1.547(2) . ?
C17 C19A 1.569(7) . ?
C18 H18A 0.9800 . ?
C18 H18B 0.9800 . ?
C18 H18C 0.9800 . ?
C19 H19A 0.9800 . ?
C19 H19B 0.9800 . ?
C19 H19C 0.9800 . ?
C20 H20A 0.9800 . ?
C20 H20B 0.9800 . ?
C20 H20C 0.9800 . ?
C18A H18D 0.9800 . ?
C18A H18E 0.9800 . ?
C18A H18F 0.9800 . ?
C19A H19D 0.9800 . ?
C19A H19E 0.9800 . ?
C19A H19F 0.9800 . ?
C20A H20D 0.9800 . ?
C20A H20E 0.9800 . ?
C20A H20F 0.9800 . ?
C21 C23 1.516(2) . ?
C21 C24 1.519(2) . ?
C21 C22 1.520(2) . ?
C22 H22A 0.9800 . ?
C22 H22B 0.9800 . ?
C22 H22C 0.9800 . ?
C23 H23A 0.9800 . ?
C23 H23B 0.9800 . ?
C23 H23C 0.9800 . ?
C24 H24A 0.9800 . ?
C24 H24B 0.9800 . ?
C24 H24C 0.9800 . ?
C25 C26 1.517(2) . ?
C25 C28 1.523(2) . ?
C25 C27 1.524(2) . ?
C26 H26A 0.9800 . ?
C26 H26B 0.9800 . ?
C26 H26C 0.9800 . ?
C27 H27A 0.9800 . ?
C27 H27B 0.9800 . ?
C27 H27C 0.9800 . ?
C28 H28A 0.9800 . ?
C28 H28B 0.9800 . ?
C28 H28C 0.9800 . ?
C29 C31 1.521(2) . ?
C29 H29A 0.9800 . ?
C29 H29B 0.9800 . ?
C29 H29C 0.9800 . ?
C30 C31 1.520(2) . ?
C30 H30A 0.9800 . ?
C30 H30B 0.9800 . ?
C30 H30C 0.9800 . ?
C31 C32 1.521(2) . ?
C32 H32A 0.9800 . ?
C32 H32B 0.9800 . ?
C32 H32C 0.9800 . ?
C33 C34 1.518(2) . ?
C33 C35 1.522(2) . ?
C33 C36 1.523(2) . ?
C34 H34A 0.9800 . ?
C34 H34B 0.9800 . ?
C34 H34C 0.9800 . ?
C35 H35A 0.9800 . ?
C35 H35B 0.9800 . ?
C35 H35C 0.9800 . ?
C36 H36A 0.9800 . ?
C36 H36B 0.9800 . ?
C36 H36C 0.9800 . ?
C37 C38 1.531(6) . ?
C37 H37A 0.9900 . ?
C37 H37B 0.9900 . ?
C38 H38A 0.9800 . ?
C38 H38B 0.9800 . ?
C38 H38C 0.9800 . ?
C39 C40 1.526(8) . ?
C39 H39A 0.9900 . ?
C39 H39B 0.9900 . ?
C40 H40A 0.9800 . ?
C40 H40B 0.9800 . ?
C40 H40C 0.9800 . ?
C37A C38A 1.523(9) . ?
C37A H37C 0.9900 . ?
C37A H37D 0.9900 . ?
C38A H38D 0.9800 . ?
C38A H38E 0.9800 . ?
C38A H38F 0.9800 . ?
C39A C40A 1.516(10) . ?
C39A H39C 0.9900 . ?
C39A H39D 0.9900 . ?
C40A H40D 0.9800 . ?
C40A H40E 0.9800 . ?
C40A H40F 0.9800 . ?

loop_
_geom_torsion_atom_site_label_1
_geom_torsion_atom_site_label_2
_geom_torsion_atom_site_label_3
_geom_torsion_atom_site_label_4
_geom_torsion
_geom_torsion_site_symmetry_1
_geom_torsion_site_symmetry_2
_geom_torsion_site_symmetry_3
_geom_torsion_site_symmetry_4
_geom_torsion_publ_flag
O2 Si1 O1 Ti1 178.38(9) . . . . ?
O4 Si1 O1 Ti1 -56.99(11) . . . . ?
O3 Si1 O1 Ti1 58.96(11) . . . . ?
O5 Ti1 O1 Si1 -108.88(10) . . . . ?
O9 Ti1 O1 Si1 126.43(9) . . . . ?
N1 Ti1 O1 Si1 7.40(11) . . . . ?
O1 Si1 O2 C1 42.24(15) . . . . ?
O4 Si1 O2 C1 -77.44(14) . . . . ?
O3 Si1 O2 C1 164.84(13) . . . . ?
O1 Si1 O3 C5 79.20(14) . . . . ?
O2 Si1 O3 C5 -43.15(14) . . . . ?
O4 Si1 O3 C5 -165.61(13) . . . . ?
O1 Si1 O4 C9 164.73(19) . . . . ?
O2 Si1 O4 C9 -72.3(2) . . . . ?
O3 Si1 O4 C9 45.3(2) . . . . ?
O1 Si1 O4 C9A -172.4(5) . . . . ?
O2 Si1 O4 C9A -49.4(5) . . . . ?
O3 Si1 O4 C9A 68.1(5) . . . . ?
O7 Si2 O6 C13 -51.58(15) . . . . ?
O8 Si2 O6 C13 67.44(15) . . . . ?
O5 Si2 O6 C13 -171.48(13) . . . . ?
O6 Si2 O7 C17 179.84(11) . . . . ?
O8 Si2 O7 C17 56.76(13) . . . . ?
O5 Si2 O7 C17 -65.16(13) . . . . ?
O7 Si2 O8 C21 -166.75(12) . . . . ?
O6 Si2 O8 C21 73.77(13) . . . . ?
O5 Si2 O8 C21 -43.88(14) . . . . ?
O11 Si3 O9 Ti1 -81.6(2) . . . . ?
O12 Si3 O9 Ti1 35.4(2) . . . . ?
O10 Si3 O9 Ti1 155.9(2) . . . . ?
O5 Ti1 O9 Si3 126.1(2) . . . . ?
O1 Ti1 O9 Si3 -110.6(2) . . . . ?
N1 Ti1 O9 Si3 9.7(2) . . . . ?
O9 Si3 O10 C25 41.08(13) . . . . ?
O11 Si3 O10 C25 -76.40(13) . . . . ?
O12 Si3 O10 C25 164.53(11) . . . . ?
O9 Si3 O11 C31 168.08(12) . . . . ?
O12 Si3 O11 C31 47.68(14) . . . . ?
O10 Si3 O11 C31 -71.37(14) . . . . ?
O9 Si3 O12 C33 81.85(13) . . . . ?
O11 Si3 O12 C33 -162.74(11) . . . . ?
O10 Si3 O12 C33 -40.12(13) . . . . ?
O5 Ti1 N1 C37 -166.0(5) . . . . ?
O9 Ti1 N1 C37 -44.4(5) . . . . ?
O1 Ti1 N1 C37 74.0(5) . . . . ?
O5 Ti1 N1 C39 19.5(7) . . . . ?
O9 Ti1 N1 C39 141.1(7) . . . . ?
O1 Ti1 N1 C39 -100.5(7) . . . . ?
O5 Ti1 N1 C39A 13.1(8) . . . . ?
O9 Ti1 N1 C39A 134.8(8) . . . . ?
O1 Ti1 N1 C39A -106.8(8) . . . . ?
O5 Ti1 N1 C37A -156.9(7) . . . . ?
O9 Ti1 N1 C37A -35.3(7) . . . . ?
O1 Ti1 N1 C37A 83.1(7) . . . . ?
Si1 O3 C5 C6 -37.1(2) . . . . ?
Si1 O3 C5 C8 -155.85(11) . . . . ?
Si1 O3 C5 C7 85.86(16) . . . . ?
Si1 O2 C1 C4A 25.4(9) . . . . ?
Si1 O2 C1 C3 -80.7(3) . . . . ?
Si1 O2 C1 C2 156.8(7) . . . . ?
Si1 O2 C1 C2A 154.1(17) . . . . ?
Si1 O2 C1 C4 40.0(3) . . . . ?
Si1 O2 C1 C3A -96.2(6) . . . . ?
Si1 O4 C9 C12 163.49(17) . . . . ?
Si1 O4 C9 C10 45.0(4) . . . . ?
Si1 O4 C9 C11 -77.2(3) . . . . ?
Si1 O4 C9A C11A -113.0(5) . . . . ?
Si1 O4 C9A C10A 6.9(10) . . . . ?
Si1 O4 C9A C12A 128.0(5) . . . . ?
Si2 O6 C13 C16A -40.1(5) . . . . ?
Si2 O6 C13 C15 90.6(5) . . . . ?
Si2 O6 C13 C14 -146.4(4) . . . . ?
Si2 O6 C13 C14A -165.1(5) . . . . ?
Si2 O6 C13 C16 -30.9(4) . . . . ?
Si2 O6 C13 C15A 81.7(4) . . . . ?
Si2 O7 C17 C20A -26.4(8) . . . . ?
Si2 O7 C17 C18 153.66(13) . . . . ?
Si2 O7 C17 C18A 107.5(6) . . . . ?
Si2 O7 C17 C19 -84.59(18) . . . . ?
Si2 O7 C17 C20 34.88(19) . . . . ?
Si2 O7 C17 C19A -144.8(6) . . . . ?
Si2 O8 C21 C23 83.81(16) . . . . ?
Si2 O8 C21 C24 -38.18(18) . . . . ?
Si2 O8 C21 C22 -158.03(12) . . . . ?
Si3 O10 C25 C26 -84.43(15) . . . . ?
Si3 O10 C25 C28 156.72(11) . . . . ?
Si3 O10 C25 C27 37.07(18) . . . . ?
Si3 O11 C31 C30 36.8(2) . . . . ?
Si3 O11 C31 C32 -85.15(16) . . . . ?
Si3 O11 C31 C29 156.37(11) . . . . ?
Si3 O12 C33 C34 84.46(15) . . . . ?
Si3 O12 C33 C35 -157.20(11) . . . . ?
Si3 O12 C33 C36 -36.92(18) . . . . ?
C39 N1 C37 C38 -69.0(12) . . . . ?
Ti1 N1 C37 C38 115.9(7) . . . . ?
C37 N1 C39 C40 -54.6(14) . . . . ?
Ti1 N1 C39 C40 119.8(10) . . . . ?
C39A N1 C37A C38A -71.8(13) . . . . ?
Ti1 N1 C37A C38A 99.3(8) . . . . ?
C37A N1 C39A C40A -74.2(18) . . . . ?
Ti1 N1 C39A C40A 115.3(14) . . . . ?
